data_4337437
loop_
_publ_author_name
'Yan, Zheng'
'Ni, Zhao-Ping'
'Guo, Fu-Sheng'
'Li, Jin-Yan'
'Chen, Yan-Chong'
'Liu, Jun-Liang'
'Lin, Wei-Quan'
'Aravena, Daniel'
'Ruiz, Eliseo'
'Tong, Ming-Liang'

_publ_section_title
;
 Spin-crossover behavior in two new supramolecular isomers.
;
_journal_issue 1
_journal_name_full 'Inorganic chemistry'
_journal_page_first 201
_journal_page_last 208
_journal_paper_doi 10.1021/ic402096s
_journal_volume 53
_journal_year 2014
_chemical_formula_sum 'C15 H10 Au Fe N7'
_chemical_formula_weight 541.12
_chemical_name_systematic
; 
 ? 
;
_space_group_IT_number 15
_symmetry_cell_setting monoclinic
_symmetry_space_group_name_Hall '-C 2yc'
_symmetry_space_group_name_H-M 'C 1 2/c 1'
_atom_sites_solution_hydrogens geom
_atom_sites_solution_primary direct
_atom_sites_solution_secondary difmap
_audit_creation_method SHELXL-97
_cell_angle_alpha 90.00
_cell_angle_beta 101.441(2)
_cell_angle_gamma 90.00
_cell_formula_units_Z 8
_cell_length_a 14.4588(14)
_cell_length_b 10.9079(9)
_cell_length_c 21.423(2)
_cell_measurement_reflns_used 8075
_cell_measurement_temperature 150(2)
_cell_measurement_theta_max 54.96
_cell_measurement_theta_min 6.27
_cell_volume 3311.6(5)
_computing_cell_refinement 'PROCESS-AUTO (Rigaku, 1998)'
_computing_data_collection 'PROCESS-AUTO (Rigaku, 1998)'
_computing_data_reduction 'PROCESS-AUTO (Rigaku, 1998)'
_computing_molecular_graphics 'Bruker SHELXTL'
_computing_publication_material 'Bruker SHELXTL'
_computing_structure_refinement 'SHELXL-97 (Sheldrick, 1997)'
_computing_structure_solution 'SHELXS-97 (Sheldrick, 1990)'
_diffrn_ambient_temperature 150(2)
_diffrn_measured_fraction_theta_full 0.984
_diffrn_measured_fraction_theta_max 0.984
_diffrn_measurement_device_type 'Rigaku R-AXIS SPIDE IP'
_diffrn_measurement_method 'phi and omega scans'
_diffrn_radiation_monochromator graphite
_diffrn_radiation_source 'fine-focus sealed tube'
_diffrn_radiation_type MoK\a
_diffrn_radiation_wavelength 0.71073
_diffrn_reflns_av_R_equivalents 0.1507
_diffrn_reflns_av_sigmaI/netI 0.1160
_diffrn_reflns_limit_h_max 16
_diffrn_reflns_limit_h_min -17
_diffrn_reflns_limit_k_max 12
_diffrn_reflns_limit_k_min -13
_diffrn_reflns_limit_l_max 26
_diffrn_reflns_limit_l_min -26
_diffrn_reflns_number 9981
_diffrn_reflns_theta_full 26.00
_diffrn_reflns_theta_max 26.00
_diffrn_reflns_theta_min 3.13
_exptl_absorpt_coefficient_mu 9.737
_exptl_absorpt_correction_T_max 0.6417
_exptl_absorpt_correction_T_min 0.4426
_exptl_absorpt_correction_type multi-scan
_exptl_absorpt_process_details '(ABSCOR; Higashi, 1995)'
_exptl_crystal_colour 'dark '
_exptl_crystal_density_diffrn 2.171
_exptl_crystal_density_method 'not measured'
_exptl_crystal_description block
_exptl_crystal_F_000 2032
_exptl_crystal_size_max 0.10
_exptl_crystal_size_mid 0.05
_exptl_crystal_size_min 0.05
_refine_diff_density_max 1.441
_refine_diff_density_min -1.369
_refine_diff_density_rms 0.230
_refine_ls_extinction_method none
_refine_ls_goodness_of_fit_ref 0.991
_refine_ls_hydrogen_treatment constr
_refine_ls_matrix_type full
_refine_ls_number_parameters 220
_refine_ls_number_reflns 3202
_refine_ls_number_restraints 0
_refine_ls_restrained_S_all 0.991
_refine_ls_R_factor_all 0.0890
_refine_ls_R_factor_gt 0.0524
_refine_ls_shift/su_max 0.001
_refine_ls_shift/su_mean 0.000
_refine_ls_structure_factor_coef Fsqd
_refine_ls_weighting_details 'calc w=1/[\s^2^(Fo^2^)+(0.0431P)^2^+0.0000P] where P=(Fo^2^+2Fc^2^)/3'
_refine_ls_weighting_scheme calc
_refine_ls_wR_factor_gt 0.1075
_refine_ls_wR_factor_ref 0.1270
_reflns_number_gt 2153
_reflns_number_total 3202
_reflns_threshold_expression >2sigma(I)
_cod_data_source_file ic402096s_si_001.cif
_cod_data_source_block 1_150K
_cod_depositor_comments
;
The following automatic conversions were performed:

'_symmetry_cell_setting' value 'Monoclinic' changed to 'monoclinic'
according to
/usr/data/users/saulius/automatic-downloads/current/ACS/lib/dictionaries/cif_core.dic
dictionary named 'cif_core.dic' version 2.4.2 from
2011-04-26.

'_refine_ls_hydrogen_treatment' value 'CONSTR' changed
to 'constr' according to
/usr/data/users/saulius/automatic-downloads/current/ACS/lib/dictionaries/cif_core.dic
dictionary named 'cif_core.dic' version 2.4.2 from 2011-04-26.

Automatic conversion script
Id: cif_fix_values 2281 2013-09-26 08:29:07Z andrius 
;
_cod_original_sg_symbol_H-M C2/c
_cod_database_code 4337437

loop_
_symmetry_equiv_pos_as_xyz
'x, y, z'
'-x, y, -z+1/2'
'x+1/2, y+1/2, z'
'-x+1/2, y+1/2, -z+1/2'
'-x, -y, -z'
'x, -y, z-1/2'
'-x+1/2, -y+1/2, -z'
'x+1/2, -y+1/2, z-1/2'

loop_
_atom_site_label
_atom_site_type_symbol
_atom_site_fract_x
_atom_site_fract_y
_atom_site_fract_z
_atom_site_U_iso_or_equiv
_atom_site_adp_type
_atom_site_occupancy
_atom_site_symmetry_multiplicity
_atom_site_calc_flag
_atom_site_refinement_flags
Au1 Au 0.01744(3) 1.43408(4) 0.07776(2) 0.04534(18) Uani 1 1 d .
Fe1 Fe 0.0000 1.0000 0.0000 0.0369(5) Uani 1 2 d S
Fe2 Fe 0.0000 0.77760(17) 0.2500 0.0373(5) Uani 1 2 d S
N1 N -0.1125(6) 1.0210(7) 0.0423(4) 0.039(2) Uani 1 1 d .
N2 N 0.0625(6) 0.9578(7) 0.0889(4) 0.0348(18) Uani 1 1 d .
N3 N 0.1465(6) 0.9103(7) 0.1190(4) 0.041(2) Uani 1 1 d .
N4 N 0.0425(6) 0.9106(7) 0.1858(4) 0.039(2) Uani 1 1 d .
N5 N 0.1547(6) 0.7744(7) 0.2733(4) 0.045(2) Uani 1 1 d .
N6 N 0.0213(5) 1.1752(8) 0.0159(4) 0.0387(19) Uani 1 1 d .
N7 N 0.0068(6) 1.6458(7) 0.1768(4) 0.041(2) Uani 1 1 d .
C1 C -0.1985(7) 1.0649(9) 0.0161(6) 0.050(3) Uani 1 1 d .
H1 H -0.2133 1.0785 -0.0286 0.060 Uiso 1 1 calc R
C2 C -0.2668(8) 1.0913(9) 0.0521(5) 0.045(3) Uani 1 1 d .
H2 H -0.3275 1.1200 0.0322 0.055 Uiso 1 1 calc R
C3 C -0.2441(8) 1.0747(9) 0.1176(6) 0.049(3) Uani 1 1 d .
H3 H -0.2886 1.0949 0.1432 0.059 Uiso 1 1 calc R
C4 C -0.1574(7) 1.0291(9) 0.1452(5) 0.044(3) Uani 1 1 d .
H4 H -0.1417 1.0157 0.1898 0.053 Uiso 1 1 calc R
C5 C -0.0920(7) 1.0023(8) 0.1068(5) 0.035(2) Uani 1 1 d .
C6 C 0.0035(7) 0.9590(8) 0.1294(5) 0.035(2) Uani 1 1 d .
C7 C 0.1333(7) 0.8843(8) 0.1785(5) 0.036(2) Uani 1 1 d .
C8 C 0.1995(7) 0.8213(9) 0.2296(5) 0.042(2) Uani 1 1 d .
C9 C 0.2975(7) 0.8178(9) 0.2340(5) 0.043(3) Uani 1 1 d .
C10 C 0.3487(8) 0.7553(10) 0.2875(6) 0.053(3) Uani 1 1 d .
H10 H 0.4150 0.7464 0.2919 0.064 Uiso 1 1 calc R
C11 C 0.3053(7) 0.7071(10) 0.3331(5) 0.048(3) Uani 1 1 d .
H11 H 0.3402 0.6664 0.3695 0.057 Uiso 1 1 calc R
C12 C 0.2086(8) 0.7200(9) 0.3240(5) 0.045(3) Uani 1 1 d .
H12 H 0.1780 0.6880 0.3558 0.054 Uiso 1 1 calc R
C13 C 0.3491(8) 0.8744(11) 0.1859(6) 0.059(3) Uani 1 1 d .
H13A H 0.4170 0.8598 0.1993 0.089 Uiso 1 1 calc R
H13B H 0.3371 0.9629 0.1834 0.089 Uiso 1 1 calc R
H13C H 0.3265 0.8372 0.1440 0.089 Uiso 1 1 calc R
C14 C 0.0215(7) 1.2778(10) 0.0324(5) 0.045(3) Uani 1 1 d .
C15 C 0.0116(7) 1.5746(8) 0.1382(6) 0.042(3) Uani 1 1 d .

loop_
_atom_site_aniso_label
_atom_site_aniso_U_11
_atom_site_aniso_U_22
_atom_site_aniso_U_33
_atom_site_aniso_U_23
_atom_site_aniso_U_13
_atom_site_aniso_U_12
Au1 0.0389(3) 0.0508(3) 0.0477(3) -0.0089(2) 0.0120(2) -0.00173(19)
Fe1 0.0317(12) 0.0465(11) 0.0339(12) -0.0018(9) 0.0099(9) -0.0008(9)
Fe2 0.0317(12) 0.0457(11) 0.0356(12) 0.000 0.0090(9) 0.000
N1 0.040(5) 0.039(4) 0.040(5) -0.005(4) 0.015(4) -0.002(4)
N2 0.035(5) 0.040(4) 0.029(5) 0.002(4) 0.004(4) 0.000(3)
N3 0.026(5) 0.053(5) 0.045(6) 0.006(4) 0.009(4) 0.003(4)
N4 0.033(5) 0.043(4) 0.040(5) -0.001(4) 0.010(4) 0.005(4)
N5 0.036(5) 0.054(5) 0.044(6) 0.009(4) 0.009(4) 0.005(4)
N6 0.026(5) 0.060(5) 0.030(5) 0.000(4) 0.005(4) -0.002(4)
N7 0.029(5) 0.044(4) 0.051(6) -0.006(4) 0.009(4) -0.006(4)
C1 0.029(6) 0.073(7) 0.046(7) 0.013(6) 0.000(5) 0.001(5)
C2 0.031(6) 0.062(6) 0.044(7) 0.004(5) 0.010(5) 0.000(5)
C3 0.038(7) 0.053(6) 0.062(8) 0.005(5) 0.023(6) 0.002(5)
C4 0.037(7) 0.054(6) 0.045(7) 0.008(5) 0.015(5) 0.000(5)
C5 0.033(6) 0.033(5) 0.039(6) -0.005(4) 0.008(5) -0.007(4)
C6 0.038(6) 0.036(5) 0.031(6) -0.003(4) 0.011(5) 0.000(4)
C7 0.047(7) 0.031(5) 0.032(6) 0.001(4) 0.013(5) 0.001(4)
C8 0.037(6) 0.059(6) 0.033(6) 0.002(5) 0.009(5) -0.012(5)
C9 0.039(6) 0.050(6) 0.042(6) 0.009(5) 0.013(5) 0.001(5)
C10 0.033(7) 0.068(7) 0.054(8) -0.005(6) -0.001(6) 0.008(5)
C11 0.039(7) 0.057(6) 0.041(7) 0.010(5) -0.008(5) 0.000(5)
C12 0.044(7) 0.054(6) 0.037(6) -0.001(5) 0.008(5) -0.010(5)
C13 0.048(8) 0.066(7) 0.068(9) 0.012(6) 0.022(7) 0.001(6)
C14 0.035(6) 0.054(6) 0.047(7) 0.001(5) 0.007(5) -0.007(5)
C15 0.033(6) 0.033(5) 0.057(8) 0.000(5) 0.004(5) -0.007(4)

loop_
_atom_type_symbol
_atom_type_description
_atom_type_scat_dispersion_real
_atom_type_scat_dispersion_imag
_atom_type_scat_source
C C 0.0033 0.0016 'International Tables Vol C Tables 4.2.6.8 and 6.1.1.4'
H H 0.0000 0.0000 'International Tables Vol C Tables 4.2.6.8 and 6.1.1.4'
N N 0.0061 0.0033 'International Tables Vol C Tables 4.2.6.8 and 6.1.1.4'
Fe Fe 0.3463 0.8444 'International Tables Vol C Tables 4.2.6.8 and 6.1.1.4'
Au Au -2.0133 8.8022 'International Tables Vol C Tables 4.2.6.8 and 6.1.1.4'

loop_
_geom_angle_atom_site_label_1
_geom_angle_atom_site_label_2
_geom_angle_atom_site_label_3
_geom_angle
_geom_angle_site_symmetry_1
_geom_angle_site_symmetry_3
C14 Au1 C15 169.4(4) . .
C14 Au1 Au1 84.3(3) . 5_585
C15 Au1 Au1 106.1(3) . 5_585
N6 Fe1 N6 180.000(1) . 5_575
N6 Fe1 N2 91.9(3) . .
N6 Fe1 N2 88.1(3) 5_575 .
N6 Fe1 N2 88.1(3) . 5_575
N6 Fe1 N2 91.9(3) 5_575 5_575
N2 Fe1 N2 180.000(1) . 5_575
N6 Fe1 N1 94.3(3) . 5_575
N6 Fe1 N1 85.7(3) 5_575 5_575
N2 Fe1 N1 98.6(3) . 5_575
N2 Fe1 N1 81.4(3) 5_575 5_575
N6 Fe1 N1 85.7(3) . .
N6 Fe1 N1 94.3(3) 5_575 .
N2 Fe1 N1 81.4(3) . .
N2 Fe1 N1 98.6(3) 5_575 .
N1 Fe1 N1 180.000(1) 5_575 .
N7 Fe2 N7 95.8(4) 1_545 2_545
N7 Fe2 N4 85.7(3) 1_545 .
N7 Fe2 N4 166.3(3) 2_545 .
N7 Fe2 N4 166.3(3) 1_545 2
N7 Fe2 N4 85.7(3) 2_545 2
N4 Fe2 N4 96.1(4) . 2
N7 Fe2 N5 87.9(3) 1_545 .
N7 Fe2 N5 90.9(3) 2_545 .
N4 Fe2 N5 75.5(3) . .
N4 Fe2 N5 105.7(3) 2 .
N7 Fe2 N5 90.9(3) 1_545 2
N7 Fe2 N5 87.9(3) 2_545 2
N4 Fe2 N5 105.7(3) . 2
N4 Fe2 N5 75.5(3) 2 2
N5 Fe2 N5 178.2(4) . 2
C1 N1 C5 118.1(9) . .
C1 N1 Fe1 127.7(8) . .
C5 N1 Fe1 113.7(7) . .
C6 N2 N3 108.7(8) . .
C6 N2 Fe1 113.1(7) . .
N3 N2 Fe1 137.3(7) . .
C7 N3 N2 104.3(7) . .
C6 N4 C7 102.7(8) . .
C6 N4 Fe2 135.6(7) . .
C7 N4 Fe2 109.2(6) . .
C8 N5 C12 116.7(9) . .
C8 N5 Fe2 116.5(7) . .
C12 N5 Fe2 126.4(7) . .
C14 N6 Fe1 167.3(8) . .
C15 N7 Fe2 179.0(9) . 1_565
N1 C1 C2 122.5(11) . .
N1 C1 H1 118.7 . .
C2 C1 H1 118.7 . .
C3 C2 C1 118.7(11) . .
C3 C2 H2 120.6 . .
C1 C2 H2 120.6 . .
C4 C3 C2 119.7(10) . .
C4 C3 H3 120.1 . .
C2 C3 H3 120.1 . .
C3 C4 C5 119.3(11) . .
C3 C4 H4 120.4 . .
C5 C4 H4 120.4 . .
N1 C5 C4 121.6(10) . .
N1 C5 C6 112.8(9) . .
C4 C5 C6 125.5(10) . .
N2 C6 N4 112.0(9) . .
N2 C6 C5 118.4(9) . .
N4 C6 C5 129.4(9) . .
N3 C7 N4 112.2(9) . .
N3 C7 C8 127.2(9) . .
N4 C7 C8 120.3(9) . .
N5 C8 C9 124.3(9) . .
N5 C8 C7 111.3(9) . .
C9 C8 C7 124.2(9) . .
C8 C9 C10 115.4(9) . .
C8 C9 C13 124.6(9) . .
C10 C9 C13 120.0(10) . .
C11 C10 C9 121.7(10) . .
C11 C10 H10 119.1 . .
C9 C10 H10 119.1 . .
C10 C11 C12 117.1(10) . .
C10 C11 H11 121.5 . .
C12 C11 H11 121.5 . .
N5 C12 C11 124.7(10) . .
N5 C12 H12 117.7 . .
C11 C12 H12 117.7 . .
C9 C13 H13A 109.5 . .
C9 C13 H13B 109.5 . .
H13A C13 H13B 109.5 . .
C9 C13 H13C 109.5 . .
H13A C13 H13C 109.5 . .
H13B C13 H13C 109.5 . .
N6 C14 Au1 167.4(9) . .
N7 C15 Au1 173.2(9) . .

loop_
_geom_bond_atom_site_label_1
_geom_bond_atom_site_label_2
_geom_bond_distance
_geom_bond_site_symmetry_2
Au1 C14 1.969(11) .
Au1 C15 2.019(11) .
Au1 Au1 3.5714(9) 5_585
Fe1 N6 1.955(9) .
Fe1 N6 1.955(8) 5_575
Fe1 N2 1.993(8) .
Fe1 N2 1.993(8) 5_575
Fe1 N1 2.025(8) 5_575
Fe1 N1 2.025(8) .
Fe2 N7 2.144(9) 1_545
Fe2 N7 2.144(9) 2_545
Fe2 N4 2.170(8) .
Fe2 N4 2.170(8) 2
Fe2 N5 2.193(9) .
Fe2 N5 2.193(9) 2
N1 C1 1.346(13) .
N1 C5 1.370(12) .
N2 C6 1.333(12) .
N2 N3 1.360(11) .
N3 C7 1.355(12) .
N4 C6 1.337(13) .
N4 C7 1.383(12) .
N5 C8 1.342(12) .
N5 C12 1.343(13) .
N6 C14 1.173(12) .
N7 C15 1.147(12) .
N7 Fe2 2.144(9) 1_565
C1 C2 1.399(15) .
C1 H1 0.9500 .
C2 C3 1.387(16) .
C2 H2 0.9500 .
C3 C4 1.369(15) .
C3 H3 0.9500 .
C4 C5 1.402(13) .
C4 H4 0.9500 .
C5 C6 1.449(14) .
C7 C8 1.473(14) .
C8 C9 1.402(15) .
C9 C10 1.410(15) .
C9 C13 1.518(13) .
C10 C11 1.365(15) .
C10 H10 0.9500 .
C11 C12 1.380(15) .
C11 H11 0.9500 .
C12 H12 0.9500 .
C13 H13A 0.9800 .
C13 H13B 0.9800 .
C13 H13C 0.9800 .

loop_
_geom_hbond_atom_site_label_D
_geom_hbond_atom_site_label_H
_geom_hbond_atom_site_label_A
_geom_hbond_distance_DH
_geom_hbond_distance_HA
_geom_hbond_distance_DA
_geom_hbond_angle_DHA
_geom_hbond_site_symmetry_A
C1 H1 N3 0.95 2.33 3.142(15) 142.8 5_575

loop_
_geom_torsion_atom_site_label_1
_geom_torsion_atom_site_label_2
_geom_torsion_atom_site_label_3
_geom_torsion_atom_site_label_4
_geom_torsion
_geom_torsion_site_symmetry_1
N6 Fe1 N1 C1 80.7(8) .
N6 Fe1 N1 C1 -99.3(8) 5_575
N2 Fe1 N1 C1 173.3(9) .
N2 Fe1 N1 C1 -6.7(9) 5_575
N1 Fe1 N1 C1 -34.3(10) 5_575
N6 Fe1 N1 C5 -90.3(6) .
N6 Fe1 N1 C5 89.7(6) 5_575
N2 Fe1 N1 C5 2.3(6) .
N2 Fe1 N1 C5 -177.7(6) 5_575
N1 Fe1 N1 C5 154.7(5) 5_575
N6 Fe1 N2 C6 87.7(6) .
N6 Fe1 N2 C6 -92.3(6) 5_575
N2 Fe1 N2 C6 -10.2(12) 5_575
N1 Fe1 N2 C6 -177.6(6) 5_575
N1 Fe1 N2 C6 2.4(6) .
N6 Fe1 N2 N3 -104.5(9) .
N6 Fe1 N2 N3 75.5(9) 5_575
N2 Fe1 N2 N3 157.6(6) 5_575
N1 Fe1 N2 N3 -9.8(9) 5_575
N1 Fe1 N2 N3 170.2(9) .
C6 N2 N3 C7 0.0(10) .
Fe1 N2 N3 C7 -168.2(7) .
N7 Fe2 N4 C6 67.1(9) 1_545
N7 Fe2 N4 C6 163.9(11) 2_545
N4 Fe2 N4 C6 -99.2(9) 2
N5 Fe2 N4 C6 156.1(10) .
N5 Fe2 N4 C6 -22.6(10) 2
N7 Fe2 N4 C7 -66.2(7) 1_545
N7 Fe2 N4 C7 30.6(17) 2_545
N4 Fe2 N4 C7 127.4(8) 2
N5 Fe2 N4 C7 22.7(6) .
N5 Fe2 N4 C7 -155.9(6) 2
N7 Fe2 N5 C8 67.8(8) 1_545
N7 Fe2 N5 C8 163.6(8) 2_545
N4 Fe2 N5 C8 -18.3(7) .
N4 Fe2 N5 C8 -110.6(8) 2
N5 Fe2 N5 C8 115.7(7) 2
N7 Fe2 N5 C12 -105.3(8) 1_545
N7 Fe2 N5 C12 -9.6(8) 2_545
N4 Fe2 N5 C12 168.6(9) .
N4 Fe2 N5 C12 76.2(8) 2
N5 Fe2 N5 C12 -57.4(8) 2
N6 Fe1 N6 C14 35(5) 5_575
N2 Fe1 N6 C14 -70(4) .
N2 Fe1 N6 C14 110(4) 5_575
N1 Fe1 N6 C14 -169(4) 5_575
N1 Fe1 N6 C14 11(4) .
C5 N1 C1 C2 -0.2(14) .
Fe1 N1 C1 C2 -170.9(7) .
N1 C1 C2 C3 1.8(16) .
C1 C2 C3 C4 -2.3(16) .
C2 C3 C4 C5 1.4(15) .
C1 N1 C5 C4 -0.8(14) .
Fe1 N1 C5 C4 171.1(7) .
C1 N1 C5 C6 -178.1(8) .
Fe1 N1 C5 C6 -6.1(10) .
C3 C4 C5 N1 0.2(15) .
C3 C4 C5 C6 177.1(9) .
N3 N2 C6 N4 -1.9(11) .
Fe1 N2 C6 N4 169.4(6) .
N3 N2 C6 C5 -178.0(8) .
Fe1 N2 C6 C5 -6.7(10) .
C7 N4 C6 N2 2.9(10) .
Fe2 N4 C6 N2 -132.3(8) .
C7 N4 C6 C5 178.4(9) .
Fe2 N4 C6 C5 43.1(14) .
N1 C5 C6 N2 8.6(12) .
C4 C5 C6 N2 -168.5(9) .
N1 C5 C6 N4 -166.6(9) .
C4 C5 C6 N4 16.2(16) .
N2 N3 C7 N4 1.9(10) .
N2 N3 C7 C8 174.4(9) .
C6 N4 C7 N3 -3.0(10) .
Fe2 N4 C7 N3 145.6(6) .
C6 N4 C7 C8 -176.1(8) .
Fe2 N4 C7 C8 -27.5(11) .
C12 N5 C8 C9 -0.7(15) .
Fe2 N5 C8 C9 -174.5(8) .
C12 N5 C8 C7 -176.8(8) .
Fe2 N5 C8 C7 9.4(11) .
N3 C7 C8 N5 -159.2(9) .
N4 C7 C8 N5 12.8(13) .
N3 C7 C8 C9 24.7(16) .
N4 C7 C8 C9 -163.3(9) .
N5 C8 C9 C10 2.8(16) .
C7 C8 C9 C10 178.4(9) .
N5 C8 C9 C13 -177.7(10) .
C7 C8 C9 C13 -2.2(17) .
C8 C9 C10 C11 -3.1(16) .
C13 C9 C10 C11 177.5(10) .
C9 C10 C11 C12 1.3(17) .
C8 N5 C12 C11 -1.4(16) .
Fe2 N5 C12 C11 171.7(8) .
C10 C11 C12 N5 1.1(17) .
Fe1 N6 C14 Au1 36(7) .
C15 Au1 C14 N6 4(6) .
Au1 Au1 C14 N6 -164(4) 5_585
Fe2 N7 C15 Au1 65(54) 1_565
C14 Au1 C15 N7 -6(9) .
Au1 Au1 C15 N7 162(8) 5_585
